data_4348926
loop_
_publ_author_name
'Matsumoto, Takuto'
'Sato, Yamato'
'Shiga, Takuya'
'Oshio, Hiroki'

_publ_section_title
;
 Planar copper and nickel triangles with a guanidine-derived ligand
;
_journal_issue 8
_journal_name_full 'Inorganic Chemistry Frontiers'
_journal_page_first 725
_journal_paper_doi 10.1039/C5QI00085H
_journal_volume 2
_journal_year 2015
_chemical_formula_moiety 'C33 H36 N15 Ni3 O6', 'B4 F16', 'C H4 O'
_chemical_formula_sum 'C34 H47 B4 F16 N15 Ni3 O7'
_chemical_formula_weight 1301.23
_space_group_crystal_system triclinic
_space_group_IT_number 2
_space_group_name_Hall '-P 1'
_space_group_name_H-M_alt 'P -1'
_atom_sites_solution_hydrogens geom
_audit_creation_method SHELXL-2013
_audit_update_record
;
2015-05-28 deposited with the CCDC.
2015-06-15 downloaded from the CCDC.
;
_cell_angle_alpha 77.6660(10)
_cell_angle_beta 83.379(2)
_cell_angle_gamma 83.524(2)
_cell_formula_units_Z 2
_cell_length_a 10.0521(8)
_cell_length_b 11.4299(9)
_cell_length_c 22.6136(18)
_cell_measurement_reflns_used 3126
_cell_measurement_temperature 100(2)
_cell_measurement_theta_max 25.37
_cell_measurement_theta_min 2.3255
_cell_volume 2510.9(3)
_computing_cell_refinement 'Bruker SMART'
_computing_data_collection 'Bruker SMART'
_computing_data_reduction 'Bruker SAINT'
_computing_molecular_graphics 'Bruker SHELXTL'
_computing_publication_material 'Bruker SHELXTL'
_computing_structure_refinement 'SHELXL-2013 (Sheldrick, 2013)'
_computing_structure_solution 'Bruker SHELXTL'
_diffrn_ambient_temperature 100(2)
_diffrn_detector_area_resol_mean 8.366
_diffrn_measured_fraction_theta_full 0.985
_diffrn_measured_fraction_theta_max 0.975
_diffrn_measurement_device_type 'CCD area detector'
_diffrn_measurement_method 'phi and omega scans'
_diffrn_radiation_monochromator graphite
_diffrn_radiation_source 'fine-focus sealed tube'
_diffrn_radiation_type MoK\a
_diffrn_radiation_wavelength 0.71073
_diffrn_reflns_av_R_equivalents 0.0271
_diffrn_reflns_av_unetI/netI 0.0673
_diffrn_reflns_Laue_measured_fraction_full 0.985
_diffrn_reflns_Laue_measured_fraction_max 0.975
_diffrn_reflns_limit_h_max 10
_diffrn_reflns_limit_h_min -12
_diffrn_reflns_limit_k_max 13
_diffrn_reflns_limit_k_min -14
_diffrn_reflns_limit_l_max 27
_diffrn_reflns_limit_l_min -23
_diffrn_reflns_number 14336
_diffrn_reflns_point_group_measured_fraction_full 0.985
_diffrn_reflns_point_group_measured_fraction_max 0.975
_diffrn_reflns_theta_full 25.242
_diffrn_reflns_theta_max 26.035
_diffrn_reflns_theta_min 0.926
_exptl_absorpt_coefficient_mu 1.235
_exptl_absorpt_correction_T_max 0.8865
_exptl_absorpt_correction_T_min 0.7083
_exptl_absorpt_correction_type empirical
_exptl_absorpt_process_details SADABS
_exptl_crystal_colour yellow
_exptl_crystal_density_diffrn 1.721
_exptl_crystal_density_method 'not measured'
_exptl_crystal_description block
_exptl_crystal_F_000 1320
_exptl_crystal_size_max 0.300
_exptl_crystal_size_mid 0.300
_exptl_crystal_size_min 0.100
_refine_diff_density_max 1.975
_refine_diff_density_min -0.949
_refine_diff_density_rms 0.159
_refine_ls_extinction_method none
_refine_ls_goodness_of_fit_ref 1.058
_refine_ls_hydrogen_treatment constr
_refine_ls_matrix_type full
_refine_ls_number_parameters 719
_refine_ls_number_reflns 9666
_refine_ls_number_restraints 0
_refine_ls_restrained_S_all 1.058
_refine_ls_R_factor_all 0.1123
_refine_ls_R_factor_gt 0.0861
_refine_ls_shift/su_max 0.001
_refine_ls_shift/su_mean 0.000
_refine_ls_structure_factor_coef Fsqd
_refine_ls_weighting_details 'w=1/[\s^2^(Fo^2^)+(0.1083P)^2^+12.2786P] where P=(Fo^2^+2Fc^2^)/3'
_refine_ls_weighting_scheme calc
_refine_ls_wR_factor_gt 0.2075
_refine_ls_wR_factor_ref 0.2276
_reflns_Friedel_coverage 0.000
_reflns_number_gt 7159
_reflns_number_total 9666
_reflns_threshold_expression 'I > 2\s(I)'
_cod_data_source_file c5qi00085h2.cif
_cod_data_source_block '[Ni3]'
_cod_database_code 4348926
_shelx_space_group_comment
;
The symmetry employed for this shelxl refinement is uniquely defined
by the following loop, which should always be used as a source of
symmetry information in preference to the above space-group names.
They are only intended as comments.
;
_shelx_estimated_absorpt_t_min 0.708
_shelx_estimated_absorpt_t_max 0.886
_shelxl_version_number 2013-4

loop_
_space_group_symop_operation_xyz
'x, y, z'
'-x, -y, -z'

loop_
_atom_site_label
_atom_site_type_symbol
_atom_site_fract_x
_atom_site_fract_y
_atom_site_fract_z
_atom_site_U_iso_or_equiv
_atom_site_adp_type
_atom_site_occupancy
_atom_site_site_symmetry_order
_atom_site_calc_flag
_atom_site_refinement_flags_posn
_atom_site_refinement_flags_adp
Ni1 Ni 0.96968(8) 0.42994(7) 0.71336(4) 0.0239(2) Uani 1 1 d . .
Ni2 Ni 0.61919(8) 0.20608(7) 0.84947(4) 0.0240(2) Uani 1 1 d . .
Ni3 Ni 0.73942(8) 0.13032(7) 0.63984(4) 0.0242(2) Uani 1 1 d . .
O1 O 0.8350(5) 0.5710(4) 0.6731(2) 0.0343(11) Uani 1 1 d . .
O2 O 1.1186(5) 0.2922(5) 0.7431(3) 0.0469(14) Uani 1 1 d . .
O3 O 0.4746(5) 0.3442(4) 0.8215(2) 0.0356(11) Uani 1 1 d . .
O4 O 0.7687(5) 0.0770(4) 0.8903(2) 0.0312(11) Uani 1 1 d . .
O5 O 0.5897(5) 0.2621(5) 0.6108(3) 0.0532(16) Uani 1 1 d . .
O6 O 0.8828(5) -0.0138(4) 0.6684(2) 0.0328(11) Uani 1 1 d . .
N1 N 1.1286(6) 0.5254(5) 0.6634(3) 0.0324(13) Uani 1 1 d . .
N2 N 1.1730(6) 0.6010(5) 0.6960(3) 0.0323(13) Uani 1 1 d . .
N3 N 1.0102(6) 0.5319(5) 0.7697(3) 0.0303(13) Uani 1 1 d . .
N4 N 0.8408(5) 0.3783(5) 0.7875(2) 0.0255(12) Uani 1 1 d . .
N5 N 0.7623(5) 0.2902(5) 0.7883(2) 0.0247(12) Uani 1 1 d . .
N6 N 0.5548(6) 0.2293(5) 0.9405(3) 0.0328(13) Uani 1 1 d . .
N7 N 0.4483(6) 0.1618(5) 0.9645(3) 0.0316(13) Uani 1 1 d . .
N8 N 0.4779(5) 0.0920(5) 0.8769(2) 0.0261(12) Uani 1 1 d . .
N9 N 0.6196(5) 0.1300(5) 0.7759(2) 0.0260(12) Uani 1 1 d . .
N10 N 0.7043(5) 0.1649(5) 0.7262(2) 0.0260(12) Uani 1 1 d . .
N11 N 0.6487(6) 0.0062(5) 0.6024(3) 0.0352(14) Uani 1 1 d . .
N12 N 0.7061(6) 0.0042(5) 0.5441(3) 0.0352(14) Uani 1 1 d . .
N13 N 0.8330(6) 0.1475(5) 0.5560(3) 0.0296(13) Uani 1 1 d . .
N14 N 0.8685(5) 0.2544(5) 0.6389(3) 0.0255(12) Uani 1 1 d . .
N15 N 0.8701(5) 0.3016(5) 0.6888(3) 0.0278(12) Uani 1 1 d . .
C1 C 1.2121(7) 0.5340(6) 0.6133(3) 0.0350(16) Uani 1 1 d . .
H1 H 1.2053 0.4936 0.5813 0.042 Uiso 1 1 calc R U
C2 C 1.3121(8) 0.6102(7) 0.6133(4) 0.0423(19) Uani 1 1 d . .
H2 H 1.3848 0.6291 0.5832 0.051 Uiso 1 1 calc R U
C3 C 1.2822(8) 0.6510(6) 0.6658(4) 0.0386(18) Uani 1 1 d . .
H3 H 1.3306 0.7059 0.6790 0.046 Uiso 1 1 calc R U
C4 C 1.1051(7) 0.6065(6) 0.7538(3) 0.0315(16) Uani 1 1 d . .
C5 C 1.1318(8) 0.6817(6) 0.7907(4) 0.0388(18) Uani 1 1 d . .
H5 H 1.2010 0.7346 0.7792 0.047 Uiso 1 1 calc R U
C6 C 1.0524(8) 0.6754(6) 0.8450(4) 0.0412(19) Uani 1 1 d . .
H6 H 1.0663 0.7267 0.8713 0.049 Uiso 1 1 calc R U
C7 C 0.9532(8) 0.5970(7) 0.8626(4) 0.0405(18) Uani 1 1 d . .
H7 H 0.8995 0.5933 0.9002 0.049 Uiso 1 1 calc R U
C8 C 0.9354(7) 0.5239(6) 0.8229(3) 0.0316(15) Uani 1 1 d . .
C9 C 0.8392(7) 0.4321(6) 0.8318(3) 0.0289(15) Uani 1 1 d . .
H9 H 0.7803 0.4141 0.8678 0.035 Uiso 1 1 calc R U
C10 C 0.5724(7) 0.2890(7) 0.9825(3) 0.0347(16) Uani 1 1 d . .
H10 H 0.6397 0.3429 0.9788 0.042 Uiso 1 1 calc R U
C11 C 0.4781(8) 0.2625(7) 1.0338(3) 0.0395(18) Uani 1 1 d . .
H11 H 0.4699 0.2935 1.0699 0.047 Uiso 1 1 calc R U
C12 C 0.4012(7) 0.1821(7) 1.0199(3) 0.0373(18) Uani 1 1 d . .
H12 H 0.3277 0.1470 1.0450 0.045 Uiso 1 1 calc R U
C13 C 0.4033(7) 0.0878(6) 0.9300(3) 0.0296(15) Uani 1 1 d . .
C14 C 0.2969(7) 0.0173(7) 0.9476(3) 0.0367(17) Uani 1 1 d . .
H14 H 0.2450 0.0150 0.9856 0.044 Uiso 1 1 calc R U
C15 C 0.2702(7) -0.0495(7) 0.9070(3) 0.0344(16) Uani 1 1 d . .
H15 H 0.1979 -0.0992 0.9175 0.041 Uiso 1 1 calc R U
C16 C 0.3455(7) -0.0467(6) 0.8512(3) 0.0306(15) Uani 1 1 d . .
H16 H 0.3262 -0.0933 0.8236 0.037 Uiso 1 1 calc R U
C17 C 0.4505(6) 0.0275(6) 0.8375(3) 0.0259(14) Uani 1 1 d . .
C18 C 0.5378(6) 0.0505(6) 0.7799(3) 0.0231(13) Uani 1 1 d . .
H18 H 0.5334 0.0090 0.7481 0.028 Uiso 1 1 calc R U
C19 C 0.5641(8) -0.0790(7) 0.6144(4) 0.046(2) Uani 1 1 d . .
H19 H 0.5094 -0.0990 0.6516 0.056 Uiso 1 1 calc R U
C20 C 0.5660(9) -0.1354(8) 0.5653(4) 0.056(2) Uani 1 1 d . .
H20 H 0.5137 -0.1980 0.5627 0.067 Uiso 1 1 calc R U
C21 C 0.6587(9) -0.0819(8) 0.5217(4) 0.049(2) Uani 1 1 d . .
H21 H 0.6848 -0.1016 0.4830 0.059 Uiso 1 1 calc R U
C22 C 0.8052(7) 0.0825(6) 0.5181(3) 0.0302(15) Uani 1 1 d . .
C23 C 0.8689(8) 0.0925(7) 0.4598(3) 0.0388(18) Uani 1 1 d . .
H23 H 0.8479 0.0457 0.4327 0.047 Uiso 1 1 calc R U
C24 C 0.9640(8) 0.1736(7) 0.4434(3) 0.0387(18) Uani 1 1 d . .
H24 H 1.0094 0.1841 0.4036 0.046 Uiso 1 1 calc R U
C25 C 0.9952(8) 0.2403(7) 0.4831(3) 0.0361(17) Uani 1 1 d . .
H25 H 1.0620 0.2955 0.4712 0.043 Uiso 1 1 calc R U
C26 C 0.9278(7) 0.2253(6) 0.5404(3) 0.0315(15) Uani 1 1 d . .
C27 C 0.9450(7) 0.2869(6) 0.5896(3) 0.0280(14) Uani 1 1 d . .
H27 H 1.0072 0.3456 0.5854 0.034 Uiso 1 1 calc R U
C28 C 0.7796(6) 0.2522(5) 0.7347(3) 0.0206(13) Uani 1 1 d . .
C29 C 1.1577(13) 0.2559(9) 0.8022(6) 0.090(4) Uani 1 1 d . .
H29A H 1.1432 0.3244 0.8226 0.135 Uiso 1 1 calc R U
H29B H 1.2532 0.2264 0.8004 0.135 Uiso 1 1 calc R U
H29C H 1.1041 0.1915 0.8249 0.135 Uiso 1 1 calc R U
C30 C 0.4655(11) 0.4192(9) 0.7626(4) 0.062(3) Uani 1 1 d . .
H30A H 0.5259 0.3836 0.7327 0.093 Uiso 1 1 calc R U
H30B H 0.4916 0.4991 0.7630 0.093 Uiso 1 1 calc R U
H30C H 0.3729 0.4263 0.7519 0.093 Uiso 1 1 calc R U
C31 C 0.8570(8) 0.0007(7) 0.8563(4) 0.0426(19) Uani 1 1 d . .
H31A H 0.8048 -0.0565 0.8445 0.064 Uiso 1 1 calc R U
H31B H 0.9266 -0.0434 0.8817 0.064 Uiso 1 1 calc R U
H31C H 0.8996 0.0504 0.8198 0.064 Uiso 1 1 calc R U
C32 C 0.4546(9) 0.2639(10) 0.6284(5) 0.075(3) Uani 1 1 d . .
H32A H 0.4074 0.2493 0.5954 0.112 Uiso 1 1 calc R U
H32B H 0.4212 0.3426 0.6375 0.112 Uiso 1 1 calc R U
H32C H 0.4385 0.2010 0.6647 0.112 Uiso 1 1 calc R U
C33 C 0.8444(8) -0.1205(7) 0.7081(4) 0.0423(18) Uani 1 1 d . .
H33A H 0.7958 -0.1007 0.7453 0.063 Uiso 1 1 calc R U
H33B H 0.9249 -0.1747 0.7183 0.063 Uiso 1 1 calc R U
H33C H 0.7860 -0.1600 0.6881 0.063 Uiso 1 1 calc R U
F1 F 0.9283(7) 0.1569(6) 0.9561(3) 0.0840(19) Uani 1 1 d . .
F2 F 1.0106(8) 0.2024(6) 1.0341(3) 0.103(3) Uani 1 1 d . .
F3 F 0.9021(7) 0.3461(6) 0.9701(3) 0.100(2) Uani 1 1 d . .
F4 F 1.1041(7) 0.2630(7) 0.9433(4) 0.108(3) Uani 1 1 d . .
F5 F 0.2070(6) 0.0866(5) 0.6256(2) 0.0641(15) Uani 1 1 d . .
F6 F 0.0887(5) 0.0619(6) 0.7160(3) 0.0709(17) Uani 1 1 d . .
F7 F 0.1903(8) -0.0932(5) 0.6810(3) 0.097(2) Uani 1 1 d . .
F8 F 0.3086(6) 0.0322(10) 0.7113(3) 0.135(4) Uani 1 1 d . .
F9 F 0.6623(7) 0.4395(5) 0.5190(2) 0.0677(16) Uani 1 1 d . .
F10 F 0.6555(7) 0.5374(7) 0.5957(3) 0.087(2) Uani 1 1 d . .
F11 F 0.6377(15) 0.6400(6) 0.5024(4) 0.196(6) Uani 1 1 d . .
F12 F 0.8247(8) 0.5460(8) 0.5266(6) 0.169(5) Uani 1 1 d . .
F13 F 0.6280(5) 0.7873(5) 0.8222(2) 0.0583(13) Uani 1 1 d . .
F14 F 0.5494(12) 0.6087(7) 0.8435(3) 0.146(4) Uani 1 1 d . .
F15 F 0.6724(7) 0.6607(6) 0.7572(3) 0.093(2) Uani 1 1 d . .
F16 F 0.4723(7) 0.7553(7) 0.7666(4) 0.122(3) Uani 1 1 d . .
B1 B 0.9858(9) 0.2433(8) 0.9761(4) 0.0349(18) Uani 1 1 d . .
B2 B 0.2066(9) 0.0244(8) 0.6840(4) 0.0380(19) Uani 1 1 d . .
B3 B 0.6944(13) 0.5422(9) 0.5360(5) 0.054(3) Uani 1 1 d . .
B4 B 0.5760(13) 0.7023(10) 0.7986(5) 0.056(3) Uani 1 1 d . .
O1S O 0.2843(6) 0.4248(5) 0.8970(3) 0.0541(16) Uani 1 1 d . .
H1S H 0.2505 0.3629 0.9172 0.081 Uiso 1 1 calc R U
C1S C 0.2876(11) 0.5080(9) 0.9352(5) 0.067(3) Uani 1 1 d . .
H1S1 H 0.3287 0.4671 0.9722 0.101 Uiso 1 1 calc R U
H1S2 H 0.1957 0.5406 0.9459 0.101 Uiso 1 1 calc R U
H1S3 H 0.3407 0.5737 0.9136 0.101 Uiso 1 1 calc R U

loop_
_atom_site_aniso_label
_atom_site_aniso_U_11
_atom_site_aniso_U_22
_atom_site_aniso_U_33
_atom_site_aniso_U_23
_atom_site_aniso_U_13
_atom_site_aniso_U_12
Ni1 0.0232(4) 0.0213(4) 0.0281(5) -0.0077(3) 0.0006(3) -0.0039(3)
Ni2 0.0218(4) 0.0285(5) 0.0204(4) -0.0049(3) 0.0039(3) -0.0025(3)
Ni3 0.0245(5) 0.0250(4) 0.0237(4) -0.0069(3) 0.0010(3) -0.0043(3)
O1 0.033(3) 0.028(3) 0.041(3) -0.006(2) -0.007(2) 0.002(2)
O2 0.041(3) 0.036(3) 0.059(4) -0.003(3) -0.007(3) 0.006(2)
O3 0.035(3) 0.037(3) 0.029(3) -0.002(2) -0.003(2) 0.010(2)
O4 0.031(3) 0.038(3) 0.023(2) -0.004(2) -0.0012(19) 0.001(2)
O5 0.034(3) 0.047(3) 0.064(4) 0.011(3) -0.001(3) 0.008(3)
O6 0.032(3) 0.031(3) 0.032(3) -0.005(2) 0.001(2) 0.003(2)
N1 0.028(3) 0.034(3) 0.037(3) -0.010(3) 0.001(3) -0.005(3)
N2 0.032(3) 0.027(3) 0.038(3) -0.003(3) -0.010(3) -0.001(2)
N3 0.034(3) 0.023(3) 0.036(3) -0.009(2) -0.010(3) 0.001(2)
N4 0.027(3) 0.027(3) 0.024(3) -0.009(2) 0.001(2) -0.002(2)
N5 0.025(3) 0.025(3) 0.024(3) -0.009(2) 0.002(2) -0.003(2)
N6 0.027(3) 0.039(3) 0.030(3) -0.007(3) 0.004(2) 0.001(3)
N7 0.025(3) 0.042(3) 0.023(3) -0.004(3) 0.005(2) 0.002(3)
N8 0.022(3) 0.029(3) 0.024(3) -0.001(2) 0.002(2) -0.003(2)
N9 0.026(3) 0.025(3) 0.026(3) -0.005(2) 0.000(2) 0.000(2)
N10 0.029(3) 0.022(3) 0.027(3) -0.006(2) 0.007(2) -0.007(2)
N11 0.034(3) 0.039(3) 0.035(3) -0.010(3) -0.005(3) -0.005(3)
N12 0.035(3) 0.033(3) 0.040(4) -0.012(3) -0.006(3) -0.005(3)
N13 0.032(3) 0.031(3) 0.027(3) -0.011(2) 0.002(2) -0.003(2)
N14 0.024(3) 0.022(3) 0.032(3) -0.010(2) 0.003(2) -0.006(2)
N15 0.026(3) 0.030(3) 0.029(3) -0.013(2) 0.004(2) -0.005(2)
C1 0.033(4) 0.030(4) 0.040(4) -0.008(3) 0.006(3) -0.006(3)
C2 0.032(4) 0.034(4) 0.057(5) -0.004(4) 0.010(4) -0.009(3)
C3 0.036(4) 0.021(3) 0.059(5) -0.004(3) -0.010(4) -0.008(3)
C4 0.037(4) 0.019(3) 0.040(4) -0.005(3) -0.015(3) 0.000(3)
C5 0.044(5) 0.030(4) 0.045(5) -0.007(3) -0.016(4) -0.004(3)
C6 0.058(5) 0.028(4) 0.045(5) -0.013(3) -0.024(4) -0.002(4)
C7 0.052(5) 0.035(4) 0.038(4) -0.014(3) -0.008(4) -0.001(4)
C8 0.038(4) 0.028(4) 0.030(4) -0.008(3) -0.008(3) 0.001(3)
C9 0.030(4) 0.030(4) 0.029(4) -0.013(3) 0.000(3) -0.004(3)
C10 0.036(4) 0.043(4) 0.026(4) -0.012(3) -0.004(3) 0.000(3)
C11 0.046(5) 0.054(5) 0.018(3) -0.013(3) 0.001(3) 0.004(4)
C12 0.031(4) 0.049(5) 0.021(3) 0.003(3) 0.008(3) 0.008(3)
C13 0.024(3) 0.035(4) 0.022(3) 0.003(3) 0.004(3) 0.005(3)
C14 0.030(4) 0.046(4) 0.026(4) -0.001(3) 0.011(3) 0.006(3)
C15 0.025(4) 0.037(4) 0.037(4) -0.001(3) 0.004(3) -0.004(3)
C16 0.022(3) 0.032(4) 0.035(4) 0.001(3) -0.006(3) -0.005(3)
C17 0.024(3) 0.021(3) 0.030(4) 0.000(3) -0.002(3) 0.003(3)
C18 0.020(3) 0.028(3) 0.022(3) -0.007(3) 0.001(2) -0.004(3)
C19 0.041(5) 0.046(5) 0.055(5) -0.010(4) -0.001(4) -0.023(4)
C20 0.058(6) 0.055(5) 0.067(6) -0.031(5) 0.004(5) -0.031(5)
C21 0.059(6) 0.049(5) 0.046(5) -0.023(4) -0.010(4) -0.004(4)
C22 0.038(4) 0.026(3) 0.026(3) -0.005(3) -0.008(3) 0.001(3)
C23 0.050(5) 0.038(4) 0.030(4) -0.011(3) -0.009(3) 0.000(4)
C24 0.048(5) 0.047(4) 0.020(3) -0.009(3) 0.003(3) -0.001(4)
C25 0.044(4) 0.035(4) 0.027(4) -0.008(3) 0.007(3) -0.003(3)
C26 0.039(4) 0.030(4) 0.023(3) -0.005(3) 0.005(3) -0.004(3)
C27 0.028(4) 0.030(4) 0.026(3) -0.008(3) 0.008(3) -0.013(3)
C28 0.022(3) 0.020(3) 0.018(3) -0.004(2) 0.007(2) -0.002(2)
C29 0.122(10) 0.046(6) 0.119(10) -0.030(6) -0.088(9) 0.027(6)
C30 0.074(7) 0.054(6) 0.052(6) -0.006(4) -0.008(5) 0.017(5)
C31 0.040(4) 0.046(5) 0.038(4) -0.011(4) -0.005(3) 0.017(4)
C32 0.044(6) 0.083(8) 0.083(8) 0.010(6) -0.010(5) 0.010(5)
C33 0.042(5) 0.039(4) 0.044(5) -0.009(4) 0.002(4) -0.001(4)
F1 0.089(5) 0.093(5) 0.088(5) -0.037(4) -0.031(4) -0.030(4)
F2 0.162(7) 0.099(5) 0.051(4) 0.011(3) -0.055(4) -0.037(5)
F3 0.096(5) 0.093(5) 0.110(6) -0.036(4) -0.027(4) 0.042(4)
F4 0.076(5) 0.115(6) 0.137(7) -0.057(5) 0.062(4) -0.040(4)
F5 0.089(4) 0.063(3) 0.043(3) -0.007(2) -0.022(3) -0.011(3)
F6 0.041(3) 0.109(5) 0.078(4) -0.060(4) 0.004(3) -0.001(3)
F7 0.156(7) 0.051(3) 0.073(4) -0.013(3) 0.012(4) 0.019(4)
F8 0.044(4) 0.313(13) 0.043(4) -0.007(5) -0.012(3) -0.035(5)
F9 0.113(5) 0.049(3) 0.039(3) -0.001(2) 0.005(3) -0.025(3)
F10 0.082(4) 0.124(6) 0.063(4) -0.039(4) 0.010(3) -0.030(4)
F11 0.45(2) 0.045(4) 0.109(7) -0.007(4) -0.154(10) 0.019(7)
F12 0.089(6) 0.122(7) 0.319(15) -0.123(8) 0.102(7) -0.077(5)
F13 0.063(3) 0.059(3) 0.052(3) -0.012(2) 0.010(2) -0.015(3)
F14 0.290(12) 0.100(6) 0.058(4) -0.029(4) 0.047(6) -0.108(7)
F15 0.103(5) 0.084(5) 0.087(5) -0.039(4) 0.023(4) 0.024(4)
F16 0.091(5) 0.127(6) 0.183(8) -0.106(6) -0.078(6) 0.049(5)
B1 0.037(5) 0.041(5) 0.026(4) -0.006(3) 0.003(3) -0.006(4)
B2 0.037(5) 0.036(5) 0.041(5) -0.011(4) -0.003(4) 0.000(4)
B3 0.090(9) 0.031(5) 0.038(5) -0.002(4) 0.003(5) -0.017(5)
B4 0.080(8) 0.047(6) 0.039(5) -0.016(5) 0.021(5) -0.010(6)
O1S 0.046(4) 0.052(4) 0.068(4) -0.029(3) 0.009(3) -0.001(3)
C1S 0.069(7) 0.066(6) 0.074(7) -0.036(6) -0.019(5) 0.012(5)

loop_
_atom_type_symbol
_atom_type_description
_atom_type_scat_dispersion_real
_atom_type_scat_dispersion_imag
_atom_type_scat_source
C C 0.0033 0.0016 'International Tables Vol C Tables 4.2.6.8 and 6.1.1.4'
H H 0.0000 0.0000 'International Tables Vol C Tables 4.2.6.8 and 6.1.1.4'
N N 0.0061 0.0033 'International Tables Vol C Tables 4.2.6.8 and 6.1.1.4'
O O 0.0106 0.0060 'International Tables Vol C Tables 4.2.6.8 and 6.1.1.4'
Ni Ni 0.3393 1.1124 'International Tables Vol C Tables 4.2.6.8 and 6.1.1.4'
B B 0.0013 0.0007 'International Tables Vol C Tables 4.2.6.8 and 6.1.1.4'
F F 0.0171 0.0103 'International Tables Vol C Tables 4.2.6.8 and 6.1.1.4'

loop_
_geom_angle_atom_site_label_1
_geom_angle_atom_site_label_2
_geom_angle_atom_site_label_3
_geom_angle
N3 Ni1 N4 77.6(2)
N3 Ni1 N15 154.5(2)
N4 Ni1 N15 76.9(2)
N3 Ni1 O2 93.4(2)
N4 Ni1 O2 92.9(2)
N15 Ni1 O2 87.7(2)
N3 Ni1 O1 89.6(2)
N4 Ni1 O1 94.1(2)
N15 Ni1 O1 92.3(2)
O2 Ni1 O1 172.9(2)
N3 Ni1 N1 77.2(2)
N4 Ni1 N1 154.7(2)
N15 Ni1 N1 128.3(2)
O2 Ni1 N1 86.4(2)
O1 Ni1 N1 88.0(2)
N8 Ni2 N9 77.8(2)
N8 Ni2 N5 154.4(2)
N9 Ni2 N5 76.5(2)
N8 Ni2 O3 90.6(2)
N9 Ni2 O3 94.8(2)
N5 Ni2 O3 90.9(2)
N8 Ni2 O4 91.6(2)
N9 Ni2 O4 94.4(2)
N5 Ni2 O4 90.9(2)
O3 Ni2 O4 170.84(19)
N8 Ni2 N6 76.7(2)
N9 Ni2 N6 154.5(2)
N5 Ni2 N6 128.9(2)
O3 Ni2 N6 86.6(2)
O4 Ni2 N6 85.2(2)
N13 Ni3 N14 77.7(2)
N13 Ni3 N10 154.6(2)
N14 Ni3 N10 76.9(2)
N13 Ni3 O5 91.8(2)
N14 Ni3 O5 91.7(2)
N10 Ni3 O5 90.3(2)
N13 Ni3 O6 88.4(2)
N14 Ni3 O6 92.6(2)
N10 Ni3 O6 91.4(2)
O5 Ni3 O6 175.6(2)
N13 Ni3 N11 77.2(2)
N14 Ni3 N11 154.9(2)
N10 Ni3 N11 128.2(2)
O5 Ni3 N11 89.7(2)
O6 Ni3 N11 86.0(2)
C29 O2 Ni1 126.6(6)
C30 O3 Ni2 128.5(5)
C31 O4 Ni2 122.3(4)
C32 O5 Ni3 128.0(6)
C33 O6 Ni3 121.2(4)
C1 N1 N2 104.8(6)
C1 N1 Ni1 143.4(5)
N2 N1 Ni1 111.4(4)
C3 N2 N1 110.0(6)
C3 N2 C4 132.2(6)
N1 N2 C4 117.7(6)
C4 N3 C8 121.6(6)
C4 N3 Ni1 120.8(5)
C8 N3 Ni1 117.6(5)
C9 N4 N5 123.4(6)
C9 N4 Ni1 117.4(5)
N5 N4 Ni1 119.3(4)
N4 N5 C28 111.4(5)
N4 N5 Ni2 135.1(4)
C28 N5 Ni2 113.5(4)
C10 N6 N7 105.3(6)
C10 N6 Ni2 144.3(5)
N7 N6 Ni2 110.3(4)
C12 N7 N6 110.7(6)
C12 N7 C13 129.9(6)
N6 N7 C13 119.4(5)
C13 N8 C17 120.4(6)
C13 N8 Ni2 121.8(5)
C17 N8 Ni2 117.5(4)
C18 N9 N10 123.5(6)
C18 N9 Ni2 117.1(4)
N10 N9 Ni2 119.5(4)
N9 N10 C28 110.6(5)
N9 N10 Ni3 136.5(4)
C28 N10 Ni3 112.7(4)
C19 N11 N12 104.7(6)
C19 N11 Ni3 144.7(6)
N12 N11 Ni3 110.3(4)
C21 N12 N11 111.1(6)
C21 N12 C22 129.6(7)
N11 N12 C22 119.2(6)
C22 N13 C26 121.3(6)
C22 N13 Ni3 121.2(5)
C26 N13 Ni3 117.4(4)
C27 N14 N15 122.5(5)
C27 N14 Ni3 117.9(4)
N15 N14 Ni3 119.5(4)
N14 N15 C28 111.0(5)
N14 N15 Ni1 137.0(4)
C28 N15 Ni1 112.0(4)
N1 C1 C2 111.6(7)
N1 C1 H1 124.2
C2 C1 H1 124.2
C3 C2 C1 104.7(7)
C3 C2 H2 127.6
C1 C2 H2 127.6
N2 C3 C2 108.9(6)
N2 C3 H3 125.6
C2 C3 H3 125.6
N3 C4 C5 122.2(7)
N3 C4 N2 112.8(6)
C5 C4 N2 125.0(7)
C6 C5 C4 116.2(7)
C6 C5 H5 121.9
C4 C5 H5 121.9
C5 C6 C7 122.2(7)
C5 C6 H6 118.9
C7 C6 H6 118.9
C6 C7 C8 117.3(8)
C6 C7 H7 121.3
C8 C7 H7 121.3
N3 C8 C7 120.4(7)
N3 C8 C9 112.1(6)
C7 C8 C9 127.5(7)
N4 C9 C8 115.2(6)
N4 C9 H9 122.4
C8 C9 H9 122.4
N6 C10 C11 111.2(7)
N6 C10 H10 124.4
C11 C10 H10 124.4
C12 C11 C10 104.8(6)
C12 C11 H11 127.6
C10 C11 H11 127.6
N7 C12 C11 107.9(6)
N7 C12 H12 126.0
C11 C12 H12 126.0
N8 C13 C14 122.9(7)
N8 C13 N7 111.4(6)
C14 C13 N7 125.7(6)
C15 C14 C13 116.4(6)
C15 C14 H14 121.8
C13 C14 H14 121.8
C14 C15 C16 122.2(7)
C14 C15 H15 118.9
C16 C15 H15 118.9
C15 C16 C17 117.0(7)
C15 C16 H16 121.5
C17 C16 H16 121.5
N8 C17 C16 121.1(6)
N8 C17 C18 112.3(6)
C16 C17 C18 126.5(6)
N9 C18 C17 115.3(6)
N9 C18 H18 122.4
C17 C18 H18 122.4
N11 C19 C20 111.3(8)
N11 C19 H19 124.3
C20 C19 H19 124.3
C21 C20 C19 105.8(7)
C21 C20 H20 127.1
C19 C20 H20 127.1
N12 C21 C20 107.0(7)
N12 C21 H21 126.5
C20 C21 H21 126.5
N13 C22 C23 122.3(7)
N13 C22 N12 112.1(6)
C23 C22 N12 125.6(6)
C24 C23 C22 116.5(7)
C24 C23 H23 121.8
C22 C23 H23 121.8
C23 C24 C25 121.5(7)
C23 C24 H24 119.2
C25 C24 H24 119.2
C26 C25 C24 118.7(7)
C26 C25 H25 120.6
C24 C25 H25 120.6
N13 C26 C25 119.6(7)
N13 C26 C27 112.7(6)
C25 C26 C27 127.7(7)
N14 C27 C26 114.2(6)
N14 C27 H27 122.9
C26 C27 H27 122.9
N5 C28 N15 120.4(5)
N5 C28 N10 119.9(5)
N15 C28 N10 119.8(5)
O2 C29 H29A 109.5
O2 C29 H29B 109.5
H29A C29 H29B 109.5
O2 C29 H29C 109.5
H29A C29 H29C 109.5
H29B C29 H29C 109.5
O3 C30 H30A 109.5
O3 C30 H30B 109.5
H30A C30 H30B 109.5
O3 C30 H30C 109.5
H30A C30 H30C 109.5
H30B C30 H30C 109.5
O4 C31 H31A 109.5
O4 C31 H31B 109.5
H31A C31 H31B 109.5
O4 C31 H31C 109.5
H31A C31 H31C 109.5
H31B C31 H31C 109.5
O5 C32 H32A 109.5
O5 C32 H32B 109.5
H32A C32 H32B 109.5
O5 C32 H32C 109.5
H32A C32 H32C 109.5
H32B C32 H32C 109.5
O6 C33 H33A 109.5
O6 C33 H33B 109.5
H33A C33 H33B 109.5
O6 C33 H33C 109.5
H33A C33 H33C 109.5
H33B C33 H33C 109.5
F2 B1 F4 107.6(8)
F2 B1 F3 111.0(8)
F4 B1 F3 110.5(8)
F2 B1 F1 109.2(7)
F4 B1 F1 108.9(7)
F3 B1 F1 109.7(7)
F8 B2 F5 115.7(8)
F8 B2 F7 112.7(9)
F5 B2 F7 104.8(7)
F8 B2 F6 110.5(8)
F5 B2 F6 107.9(7)
F7 B2 F6 104.4(7)
F12 B3 F11 108.0(11)
F12 B3 F10 109.2(10)
F11 B3 F10 110.7(10)
F12 B3 F9 108.2(9)
F11 B3 F9 110.8(9)
F10 B3 F9 109.9(8)
F14 B4 F16 116.3(11)
F14 B4 F13 108.9(9)
F16 B4 F13 109.1(8)
F14 B4 F15 107.3(9)
F16 B4 F15 105.9(9)
F13 B4 F15 109.0(9)
C1S O1S H1S 109.5
O1S C1S H1S1 109.5
O1S C1S H1S2 109.5
H1S1 C1S H1S2 109.5
O1S C1S H1S3 109.5
H1S1 C1S H1S3 109.5
H1S2 C1S H1S3 109.5

loop_
_geom_bond_atom_site_label_1
_geom_bond_atom_site_label_2
_geom_bond_distance
Ni1 N3 2.002(6)
Ni1 N4 2.021(5)
Ni1 N15 2.066(6)
Ni1 O2 2.102(5)
Ni1 O1 2.104(5)
Ni1 N1 2.114(6)
Ni2 N8 1.992(5)
Ni2 N9 2.034(5)
Ni2 N5 2.047(5)
Ni2 O3 2.067(5)
Ni2 O4 2.128(5)
Ni2 N6 2.148(6)
Ni3 N13 1.997(6)
Ni3 N14 2.022(5)
Ni3 N10 2.057(5)
Ni3 O5 2.063(5)
Ni3 O6 2.105(5)
Ni3 N11 2.132(6)
O2 C29 1.400(12)
O3 C30 1.427(10)
O4 C31 1.448(8)
O5 C32 1.370(11)
O6 C33 1.414(9)
N1 C1 1.322(9)
N1 N2 1.389(8)
N2 C3 1.341(10)
N2 C4 1.413(10)
N3 C4 1.319(9)
N3 C8 1.334(9)
N4 C9 1.280(8)
N4 N5 1.344(7)
N5 C28 1.359(8)
N6 C10 1.321(9)
N6 N7 1.381(8)
N7 C12 1.346(9)
N7 C13 1.407(9)
N8 C13 1.334(8)
N8 C17 1.341(9)
N9 C18 1.276(8)
N9 N10 1.347(7)
N10 C28 1.376(8)
N11 C19 1.329(9)
N11 N12 1.380(9)
N12 C21 1.352(10)
N12 C22 1.407(9)
N13 C22 1.319(9)
N13 C26 1.343(9)
N14 C27 1.288(8)
N14 N15 1.355(8)
N15 C28 1.368(8)
C1 C2 1.402(10)
C1 H1 0.9500
C2 C3 1.356(11)
C2 H2 0.9500
C3 H3 0.9500
C4 C5 1.384(10)
C5 C6 1.379(12)
C5 H5 0.9500
C6 C7 1.383(11)
C6 H6 0.9500
C7 C8 1.388(10)
C7 H7 0.9500
C8 C9 1.472(10)
C9 H9 0.9500
C10 C11 1.412(10)
C10 H10 0.9500
C11 C12 1.371(11)
C11 H11 0.9500
C12 H12 0.9500
C13 C14 1.383(10)
C14 C15 1.378(11)
C14 H14 0.9500
C15 C16 1.392(10)
C15 H15 0.9500
C16 C17 1.394(9)
C16 H16 0.9500
C17 C18 1.474(9)
C18 H18 0.9500
C19 C20 1.394(12)
C19 H19 0.9500
C20 C21 1.369(13)
C20 H20 0.9500
C21 H21 0.9500
C22 C23 1.384(10)
C23 C24 1.372(11)
C23 H23 0.9500
C24 C25 1.378(10)
C24 H24 0.9500
C25 C26 1.376(9)
C25 H25 0.9500
C26 C27 1.474(9)
C27 H27 0.9500
C29 H29A 0.9800
C29 H29B 0.9800
C29 H29C 0.9800
C30 H30A 0.9800
C30 H30B 0.9800
C30 H30C 0.9800
C31 H31A 0.9800
C31 H31B 0.9800
C31 H31C 0.9800
C32 H32A 0.9800
C32 H32B 0.9800
C32 H32C 0.9800
C33 H33A 0.9800
C33 H33B 0.9800
C33 H33C 0.9800
F1 B1 1.376(10)
F2 B1 1.336(10)
F3 B1 1.357(10)
F4 B1 1.342(10)
F5 B2 1.361(10)
F6 B2 1.390(10)
F7 B2 1.389(11)
F8 B2 1.276(11)
F9 B3 1.391(11)
F10 B3 1.352(12)
F11 B3 1.320(13)
F12 B3 1.307(14)
F13 B4 1.379(12)
F14 B4 1.335(12)
F15 B4 1.386(11)
F16 B4 1.350(14)
O1S C1S 1.419(11)
O1S H1S 0.8400
C1S H1S1 0.9800
C1S H1S2 0.9800
C1S H1S3 0.9800
